data_4021736
loop_
_publ_author_name
'David Crich'
'Daniel Grant'
'Donald J. Wink'

_publ_contact_author_address
; Department of Chemistry (m/c 111)
  University of Illinois at Chicago
  845 W. Taylor Street
  Chicago, Illinois 60607
  USA
;
_publ_contact_author_email dcrich@uic.edu
_publ_contact_author_fax (312)9960431
_publ_contact_author_name 'Dr. David A. Crich'
_publ_contact_author_phone (312)9965189
_publ_section_title
;
 Expedient Two-Step Synthesis of Phenolic Cyclitols from Benzene
;
_journal_name_full 'Journal of Organic Chemistry'
_journal_page_first 4521
_journal_page_last 4524
_journal_paper_doi 10.1021/jo0603734
_journal_volume 71
_journal_year 2006
_chemical_formula_sum 'C12 H14 O3'
_chemical_formula_weight 206.23
_chemical_name_systematic
; 
(+-)-(1R*,2S*,3S*)-3-(4-Hydroxyphenyl)-cyclohex-4-ene-1,2-diol 
;
_space_group_IT_number 14
_symmetry_cell_setting monoclinic
_symmetry_space_group_name_Hall '-P 2ybc'
_symmetry_space_group_name_H-M 'P 1 21/c 1'
_atom_sites_solution_hydrogens geom
_atom_sites_solution_primary direct
_atom_sites_solution_secondary difmap
_audit_creation_method SHELXL-97
_audit_update_record
;
2006-02-27  Received for J. Org. Chem. manuscript jo0603734
            Minor syntax errors corrected (JOC/pH)
;
_cell_angle_alpha 90.00
_cell_angle_beta 100.1760(10)
_cell_angle_gamma 90.00
_cell_formula_units_Z 4
_cell_length_a 9.5109(7)
_cell_length_b 9.1849(7)
_cell_length_c 12.3031(9)
_cell_measurement_temperature 295(2)
_cell_volume 1057.85(14)
_computing_cell_refinement 'Bruker SMART'
_computing_data_collection 'Bruker SMART'
_computing_data_reduction 'Bruker SAINT'
_computing_molecular_graphics 'Bruker SHELXTL'
_computing_publication_material 'Bruker SHELXTL'
_computing_structure_refinement 'SHELXL-97 (Sheldrick, 1997)'
_computing_structure_solution 'SHELXS-97 (Sheldrick, 1990)'
_diffrn_ambient_temperature 295(2)
_diffrn_measured_fraction_theta_full 0.958
_diffrn_measured_fraction_theta_max 0.958
_diffrn_measurement_device_type 'CCD area detector'
_diffrn_measurement_method 'phi and omega scans'
_diffrn_radiation_monochromator graphite
_diffrn_radiation_source 'fine-focus sealed tube'
_diffrn_radiation_type MoK\a
_diffrn_radiation_wavelength 0.71073
_diffrn_reflns_av_R_equivalents 0.0309
_diffrn_reflns_av_sigmaI/netI 0.0246
_diffrn_reflns_limit_h_max 12
_diffrn_reflns_limit_h_min -12
_diffrn_reflns_limit_k_max 12
_diffrn_reflns_limit_k_min -12
_diffrn_reflns_limit_l_max 15
_diffrn_reflns_limit_l_min -15
_diffrn_reflns_number 9562
_diffrn_reflns_theta_full 28.22
_diffrn_reflns_theta_max 28.22
_diffrn_reflns_theta_min 2.18
_exptl_absorpt_coefficient_mu 0.092
_exptl_absorpt_correction_type none
_exptl_crystal_colour plate
_exptl_crystal_density_diffrn 1.295
_exptl_crystal_density_method 'not measured'
_exptl_crystal_description block
_exptl_crystal_F_000 440
_exptl_crystal_size_max 0.400
_exptl_crystal_size_mid 0.378
_exptl_crystal_size_min 0.350
_refine_diff_density_max 0.278
_refine_diff_density_min -0.223
_refine_diff_density_rms 0.039
_refine_ls_extinction_method none
_refine_ls_goodness_of_fit_ref 1.037
_refine_ls_hydrogen_treatment mixed
_refine_ls_matrix_type full
_refine_ls_number_parameters 139
_refine_ls_number_reflns 2507
_refine_ls_number_restraints 0
_refine_ls_restrained_S_all 1.037
_refine_ls_R_factor_all 0.0529
_refine_ls_R_factor_gt 0.0445
_refine_ls_shift/su_max 0.001
_refine_ls_shift/su_mean 0.000
_refine_ls_structure_factor_coef Fsqd
_refine_ls_weighting_details 'calc w=1/[\s^2^(Fo^2^)+(0.0676P)^2^+0.1467P] where P=(Fo^2^+2Fc^2^)/3'
_refine_ls_weighting_scheme calc
_refine_ls_wR_factor_gt 0.1184
_refine_ls_wR_factor_ref 0.1231
_reflns_number_gt 2084
_reflns_number_total 2507
_reflns_threshold_expression >2sigma(I)
_cod_data_source_file jo0603734si20060227_013810.cif
_cod_original_sg_symbol_H-M 'P 21/c'
_cod_database_code 4021736

loop_
_symmetry_equiv_pos_as_xyz
'x, y, z'
'-x, y+1/2, -z+1/2'
'-x, -y, -z'
'x, -y-1/2, z-1/2'

loop_
_atom_site_label
_atom_site_type_symbol
_atom_site_fract_x
_atom_site_fract_y
_atom_site_fract_z
_atom_site_U_iso_or_equiv
_atom_site_adp_type
_atom_site_occupancy
_atom_site_symmetry_multiplicity
_atom_site_calc_flag
_atom_site_refinement_flags
O1 O 0.05837(10) 0.19847(11) 0.82712(8) 0.0407(3) Uani 1 1 d .
H1B H 0.0136 0.1559 0.8687 0.061 Uiso 1 1 calc R
O2 O 0.09020(11) -0.10840(11) 0.81729(7) 0.0453(3) Uani 1 1 d .
H2B H 0.0467 -0.1656 0.7723 0.068 Uiso 1 1 calc R
C1 C 0.19236(12) 0.12763(13) 0.82892(9) 0.0294(3) Uani 1 1 d .
H1A H 0.2348 0.1049 0.9055 0.035 Uiso 1 1 calc R
C2 C 0.17304(13) -0.01203(14) 0.76263(10) 0.0320(3) Uani 1 1 d .
H2A H 0.2670 -0.0558 0.7627 0.038 Uiso 1 1 calc R
C3 C 0.10246(15) 0.01792(17) 0.64402(10) 0.0409(3) Uani 1 1 d .
H3A H 0.1092 -0.0682 0.5995 0.049 Uiso 1 1 calc R
H3B H 0.0020 0.0392 0.6415 0.049 Uiso 1 1 calc R
C4 C 0.17186(15) 0.14335(16) 0.59697(11) 0.0400(3) Uani 1 1 d .
H4 H 0.1558 0.1547 0.5207 0.048 Uiso 1 1 calc R
C5 C 0.25471(15) 0.23880(15) 0.65769(11) 0.0380(3) Uani 1 1 d .
H5 H 0.2943 0.3131 0.6215 0.046 Uiso 1 1 calc R
C6 C 0.28932(13) 0.23522(13) 0.78183(10) 0.0315(3) Uani 1 1 d .
H6 H 0.2670 0.3322 0.8074 0.038 Uiso 1 1 calc R
C1' C 0.44693(13) 0.20816(14) 0.82729(10) 0.0318(3) Uani 1 1 d .
C2' C 0.50134(15) 0.24600(18) 0.93555(11) 0.0452(4) Uani 1 1 d .
H2' H 0.4417 0.2913 0.9775 0.054 Uiso 1 1 calc R
C3' C 0.64170(15) 0.21836(19) 0.98305(11) 0.0471(4) Uani 1 1 d .
H3'1 H 0.6751 0.2435 1.0563 0.057 Uiso 1 1 calc R
O3' O 0.87147(10) 0.12152(13) 0.96315(8) 0.0492(3) Uani 1 1 d .
H3' H 0.8853 0.1299 1.0306 0.074 Uiso 1 1 calc R
C4' C 0.73185(13) 0.15335(15) 0.92114(10) 0.0356(3) Uani 1 1 d .
C5' C 0.68127(15) 0.11880(15) 0.81218(11) 0.0391(3) Uani 1 1 d .
H5' H 0.7423 0.0776 0.7694 0.047 Uiso 1 1 calc R
C6' C 0.53999(14) 0.14523(15) 0.76625(10) 0.0370(3) Uani 1 1 d .
H6' H 0.5069 0.1202 0.6929 0.044 Uiso 1 1 calc R

loop_
_atom_site_aniso_label
_atom_site_aniso_U_11
_atom_site_aniso_U_22
_atom_site_aniso_U_33
_atom_site_aniso_U_23
_atom_site_aniso_U_13
_atom_site_aniso_U_12
O1 0.0338(5) 0.0500(6) 0.0412(5) 0.0088(4) 0.0144(4) 0.0101(4)
O2 0.0526(6) 0.0513(6) 0.0307(5) 0.0020(4) 0.0043(4) -0.0223(5)
C1 0.0257(6) 0.0375(7) 0.0247(5) 0.0034(5) 0.0037(4) 0.0014(5)
C2 0.0307(6) 0.0365(6) 0.0288(6) 0.0025(5) 0.0055(5) -0.0038(5)
C3 0.0426(8) 0.0511(8) 0.0276(6) -0.0027(6) 0.0024(5) -0.0095(6)
C4 0.0414(8) 0.0515(8) 0.0261(6) 0.0068(6) 0.0033(5) 0.0005(6)
C5 0.0383(7) 0.0432(7) 0.0325(6) 0.0102(5) 0.0067(5) -0.0003(6)
C6 0.0317(6) 0.0326(6) 0.0301(6) 0.0012(5) 0.0050(5) -0.0005(5)
C1' 0.0303(6) 0.0346(6) 0.0307(6) 0.0002(5) 0.0060(5) -0.0053(5)
C2' 0.0335(7) 0.0689(10) 0.0345(7) -0.0124(7) 0.0097(6) 0.0021(7)
C3' 0.0352(7) 0.0760(11) 0.0295(7) -0.0100(7) 0.0041(5) -0.0017(7)
O3' 0.0297(5) 0.0832(8) 0.0354(5) 0.0091(5) 0.0075(4) 0.0040(5)
C4' 0.0283(6) 0.0451(7) 0.0341(6) 0.0058(5) 0.0076(5) -0.0036(5)
C5' 0.0355(7) 0.0480(8) 0.0360(7) -0.0026(6) 0.0127(5) 0.0032(6)
C6' 0.0387(7) 0.0437(7) 0.0288(6) -0.0046(5) 0.0062(5) -0.0024(6)

loop_
_atom_type_symbol
_atom_type_description
_atom_type_scat_dispersion_real
_atom_type_scat_dispersion_imag
_atom_type_scat_source
C C 0.0033 0.0016 'International Tables Vol C Tables 4.2.6.8 and 6.1.1.4'
H H 0.0000 0.0000 'International Tables Vol C Tables 4.2.6.8 and 6.1.1.4'
O O 0.0106 0.0060 'International Tables Vol C Tables 4.2.6.8 and 6.1.1.4'

loop_
_geom_angle_atom_site_label_1
_geom_angle_atom_site_label_2
_geom_angle_atom_site_label_3
_geom_angle
O1 C1 C2 110.79(10)
O1 C1 C6 107.17(10)
C2 C1 C6 111.49(9)
O2 C2 C1 107.21(9)
O2 C2 C3 112.15(10)
C1 C2 C3 110.79(11)
C4 C3 C2 111.17(11)
C5 C4 C3 123.61(12)
C4 C5 C6 124.20(12)
C5 C6 C1' 113.60(10)
C5 C6 C1 111.05(10)
C1' C6 C1 111.98(10)
C6' C1' C2' 117.41(12)
C6' C1' C6 123.39(11)
C2' C1' C6 119.19(11)
C3' C2' C1' 121.93(13)
C4' C3' C2' 119.60(13)
O3' C4' C5' 117.81(12)
O3' C4' C3' 122.70(12)
C5' C4' C3' 119.49(12)
C4' C5' C6' 120.23(12)
C5' C6' C1' 121.29(12)

loop_
_geom_bond_atom_site_label_1
_geom_bond_atom_site_label_2
_geom_bond_distance
O1 C1 1.4275(15)
O2 C2 1.4295(15)
C1 C2 1.5137(18)
C1 C6 1.5335(17)
C2 C3 1.5198(17)
C3 C4 1.4944(19)
C4 C5 1.319(2)
C5 C6 1.5048(17)
C6 C1' 1.5249(18)
C1' C6' 1.3843(18)
C1' C2' 1.3854(18)
C2' C3' 1.383(2)
C3' C4' 1.3793(19)
O3' C4' 1.3688(16)
C4' C5' 1.3789(19)
C5' C6' 1.3840(19)
